data_2241949
loop_
_publ_author_name
'Jebli, Semeh'
'Badri, Abdessalem'
'Ben Amara, Mongi'

_publ_section_title
;
 Synthesis and crystal structure of a new alluaudite-like iron phosphate
 Na~2~CaMnFe(PO~4~)~3~
;
_journal_coeditor_code BR2263
_journal_issue 12
_journal_name_full 'Acta Crystallographica Section E'
_journal_page_first 1806
_journal_page_last 1808
_journal_paper_doi 10.1107/S2056989016017771
_journal_volume 72
_journal_year 2016
_chemical_formula_iupac 'Na2 Ca Mn Fe (P O4)3'
_chemical_formula_sum 'Ca Fe Mn Na2 O12 P3'
_chemical_formula_weight 481.76
_chemical_name_common 'Na2 Ca Mn Fe (P O4)3'
_chemical_name_systematic
;
Disodium calcium manganese iron tris(phosphate)
;
_space_group_crystal_system monoclinic
_space_group_IT_number 15
_space_group_name_Hall '-C 2yc'
_space_group_name_H-M_alt 'C 1 2/c 1'
_symmetry_space_group_name_Hall '-C 2yc'
_symmetry_space_group_name_H-M 'C 1 2/c 1'
_audit_creation_method SHELXL-2014/7
_cell_angle_alpha 90
_cell_angle_beta 114.76(3)
_cell_angle_gamma 90
_cell_formula_units_Z 4
_cell_length_a 12.2830(10)
_cell_length_b 12.7360(10)
_cell_length_c 6.494(5)
_cell_measurement_reflns_used 25
_cell_measurement_temperature 293(2)
_cell_measurement_theta_max 14.73
_cell_measurement_theta_min 7.96
_cell_volume 922.5(8)
_computing_cell_refinement
;
CAD-4 EXPRESS (Enraf--Nonius, 1994)
;
_computing_data_collection
;
CAD-4 EXPRESS (Enraf--Nonius, 1994)
;
_computing_data_reduction
;
XCAD4 (Harms & Wocadlo, 1995)
;
_computing_molecular_graphics
;
DIAMOND (Brandenburg, 1999)
;
_computing_publication_material
;
WinGX (Farrugia, 2012)
;
_computing_structure_refinement
;
SHELXL2014 (Sheldrick, 2015)
;
_computing_structure_solution
;
SIR92 (Altomare <i>et al.</i>,  1993)
;
_diffrn_ambient_temperature 293(2)
_diffrn_measured_fraction_theta_full 0.992
_diffrn_measured_fraction_theta_max 0.991
_diffrn_measurement_device_type 'Enraf--Nonius TurboCAD-4'
_diffrn_measurement_method 'non-profiled \w/2\t scans'
_diffrn_radiation_type MoK\a
_diffrn_radiation_wavelength 0.71073
_diffrn_reflns_av_R_equivalents 0.0229
_diffrn_reflns_limit_h_max 16
_diffrn_reflns_limit_h_min -17
_diffrn_reflns_limit_k_max 17
_diffrn_reflns_limit_k_min -1
_diffrn_reflns_limit_l_max 9
_diffrn_reflns_limit_l_min -1
_diffrn_reflns_number 1780
_diffrn_reflns_theta_full 25.242
_diffrn_reflns_theta_max 29.948
_diffrn_reflns_theta_min 2.427
_diffrn_standards_decay_% 0
_diffrn_standards_interval_time 60
_diffrn_standards_number 2
_exptl_absorpt_coefficient_mu 4.185
_exptl_absorpt_correction_T_max 0.689
_exptl_absorpt_correction_T_min 0.514
_exptl_absorpt_correction_type psi-scan
_exptl_absorpt_process_details
;
(North <i>et al.</i>,  1968)
;
_exptl_crystal_colour brown
_exptl_crystal_density_diffrn 3.469
_exptl_crystal_description prism
_exptl_crystal_F_000 936
_exptl_crystal_size_max 0.22
_exptl_crystal_size_mid 0.14
_exptl_crystal_size_min 0.07
_refine_diff_density_max 0.631
_refine_diff_density_min -0.897
_refine_ls_extinction_coef 0.0026(4)
_refine_ls_extinction_expression Fc^*^=kFc[1+0.001xFc^2^\l^3^/sin(2\q)]^-1/4^
_refine_ls_extinction_method
;
SHELXL2014 (Sheldrick, 2015)
;
_refine_ls_goodness_of_fit_ref 1.065
_refine_ls_matrix_type full
_refine_ls_number_parameters 97
_refine_ls_number_reflns 1333
_refine_ls_number_restraints 2
_refine_ls_restrained_S_all 1.064
_refine_ls_R_factor_all 0.0376
_refine_ls_R_factor_gt 0.0281
_refine_ls_shift/su_max 0.000
_refine_ls_shift/su_mean 0.000
_refine_ls_structure_factor_coef Fsqd
_refine_ls_weighting_details 'w=1/[\s^2^(Fo^2^)+(0.0351P)^2^+3.0677P] where P=(Fo^2^+2Fc^2^)/3'
_refine_ls_weighting_scheme calc
_refine_ls_wR_factor_gt 0.0764
_refine_ls_wR_factor_ref 0.0806
_reflns_number_gt 1139
_reflns_number_total 1333
_reflns_threshold_expression 'I > 2\s(I)'
_cod_data_source_file br2263sup1.cif
_cod_data_source_block I
_cod_original_cell_volume 922.5(7)
_cod_database_code 2241949
_shelx_space_group_comment
;
The symmetry employed for this shelxl refinement is uniquely defined
by the following loop, which should always be used as a source of
symmetry information in preference to the above space-group names.
They are only intended as comments.
;

loop_
_space_group_symop_operation_xyz
'x, y, z'
'-x, y, -z+1/2'
'x+1/2, y+1/2, z'
'-x+1/2, y+1/2, -z+1/2'
'-x, -y, -z'
'x, -y, z-1/2'
'-x+1/2, -y+1/2, -z'
'x+1/2, -y+1/2, z-1/2'

loop_
_atom_site_type_symbol
_atom_site_label
_atom_site_fract_x
_atom_site_fract_y
_atom_site_fract_z
_atom_site_U_iso_or_equiv
_atom_site_adp_type
_atom_site_calc_flag
_atom_site_occupancy
Na Na1 0.5000 0.0000 0.0000 0.0223(4) Uani d 1
Na Na2 0.0000 0.0217(2) 0.7500 0.0464(7) Uani d 1
Ca Ca 0.0000 0.26845(6) 0.2500 0.01178(18) Uani d 1
Mn Mn 0.22734(3) 0.15466(3) 0.14341(7) 0.01013(14) Uani d 0.4999(3)
Fe Fe 0.22734(3) 0.15466(3) 0.14341(7) 0.01013(14) Uani d 0.5001(2)
P P1 0.0000 0.27735(8) 0.7500 0.0081(2) Uani d 1
O O11 0.05225(18) 0.20662(17) 0.9616(3) 0.0139(4) Uani d 1
O O12 0.0910(2) 0.35033(18) 0.7174(4) 0.0204(5) Uani d 1
P P2 0.23941(6) -0.10428(6) 0.13282(11) 0.00951(17) Uani d 1
O O21 0.37036(19) -0.08841(17) 0.1794(4) 0.0160(4) Uani d 1
O O22 0.1756(2) 0.00101(19) 0.1190(4) 0.0228(5) Uani d 1
O O23 0.1718(2) -0.16191(17) -0.0952(4) 0.0165(4) Uani d 1
O O24 0.23187(19) -0.17266(18) 0.3233(4) 0.0164(4) Uani d 1

loop_
_atom_site_aniso_label
_atom_site_aniso_U_11
_atom_site_aniso_U_22
_atom_site_aniso_U_33
_atom_site_aniso_U_12
_atom_site_aniso_U_13
_atom_site_aniso_U_23
Na1 0.0296(10) 0.0080(8) 0.0110(8) -0.0041(7) -0.0095(7) 0.0027(6)
Na2 0.0339(13) 0.0492(16) 0.0406(15) 0.000 0.0004(11) 0.000
Ca 0.0109(3) 0.0092(4) 0.0175(4) 0.000 0.0082(3) 0.000
Mn 0.0079(2) 0.0119(2) 0.0101(2) -0.00091(14) 0.00324(16) -0.00062(14)
Fe 0.0079(2) 0.0119(2) 0.0101(2) -0.00091(14) 0.00324(16) -0.00062(14)
P1 0.0079(4) 0.0090(4) 0.0060(4) 0.000 0.0016(3) 0.000
O11 0.0132(9) 0.0180(10) 0.0082(8) -0.0031(8) 0.0023(7) 0.0036(8)
O12 0.0163(10) 0.0184(11) 0.0255(12) -0.0014(8) 0.0076(9) 0.0111(9)
P2 0.0116(3) 0.0087(3) 0.0062(3) 0.0015(2) 0.0017(2) 0.0004(2)
O21 0.0143(9) 0.0160(10) 0.0160(10) -0.0034(8) 0.0049(8) -0.0015(8)
O22 0.0291(12) 0.0189(11) 0.0173(11) 0.0124(9) 0.0064(10) -0.0018(9)
O23 0.0211(10) 0.0138(10) 0.0094(9) -0.0034(8) 0.0012(8) -0.0015(8)
O24 0.0159(9) 0.0212(11) 0.0114(10) -0.0005(9) 0.0052(8) 0.0028(8)

loop_
_atom_type_symbol
_atom_type_description
_atom_type_scat_dispersion_real
_atom_type_scat_dispersion_imag
_atom_type_scat_source
O O 0.0106 0.0060 'International Tables Vol C Tables 4.2.6.8 and 6.1.1.4'
Na Na 0.0362 0.0249 'International Tables Vol C Tables 4.2.6.8 and 6.1.1.4'
P P 0.1023 0.0942 'International Tables Vol C Tables 4.2.6.8 and 6.1.1.4'
Ca Ca 0.2262 0.3064 'International Tables Vol C Tables 4.2.6.8 and 6.1.1.4'
Mn Mn 0.3368 0.7283 'International Tables Vol C Tables 4.2.6.8 and 6.1.1.4'
Fe Fe 0.3463 0.8444 'International Tables Vol C Tables 4.2.6.8 and 6.1.1.4'

loop_
_geom_angle_atom_site_label_1
_geom_angle_atom_site_label_2
_geom_angle_atom_site_label_3
_geom_angle_site_symmetry_1
_geom_angle_site_symmetry_3
_geom_angle
O21 Na1 O21 6 2_655 180.00(13)
O21 Na1 O12 6 8 96.91(9)
O21 Na1 O12 2_655 8 83.09(9)
O21 Na1 O12 6 4_545 83.09(9)
O21 Na1 O12 2_655 4_545 96.91(9)
O12 Na1 O12 8 4_545 180.00(13)
O21 Na1 O21 6 5_655 72.85(9)
O21 Na1 O21 2_655 5_655 107.15(9)
O12 Na1 O21 8 5_655 72.01(9)
O12 Na1 O21 4_545 5_655 107.99(9)
O21 Na1 O21 6 . 107.15(9)
O21 Na1 O21 2_655 . 72.85(9)
O12 Na1 O21 8 . 107.99(9)
O12 Na1 O21 4_545 . 72.01(9)
O21 Na1 O21 5_655 . 180.0
O22 Na2 O22 2 1_556 167.80(17)
O22 Na2 O22 2 5_556 78.62(9)
O22 Na2 O22 1_556 5_556 100.03(9)
O22 Na2 O22 2 6_556 100.03(9)
O22 Na2 O22 1_556 6_556 78.62(9)
O22 Na2 O22 5_556 6_556 167.47(16)
O22 Na2 O11 2 2_556 70.80(8)
O22 Na2 O11 1_556 2_556 121.10(12)
O22 Na2 O11 5_556 2_556 102.10(9)
O22 Na2 O11 6_556 2_556 89.04(9)
O22 Na2 O11 2 . 121.10(12)
O22 Na2 O11 1_556 . 70.80(8)
O22 Na2 O11 5_556 . 89.04(9)
O22 Na2 O11 6_556 . 102.10(9)
O11 Na2 O11 2_556 . 55.90(11)
O21 Ca O21 4 3_455 77.41(11)
O21 Ca O23 4 5 161.85(8)
O21 Ca O23 3_455 5 87.17(8)
O21 Ca O23 4 6_556 87.17(8)
O21 Ca O23 3_455 6_556 161.85(8)
O23 Ca O23 5 6_556 109.49(11)
O21 Ca O11 4 1_554 91.53(8)
O21 Ca O11 3_455 1_554 119.68(8)
O23 Ca O11 5 1_554 87.80(8)
O23 Ca O11 6_556 1_554 69.66(8)
O21 Ca O11 4 2_556 119.68(8)
O21 Ca O11 3_455 2_556 91.53(8)
O23 Ca O11 5 2_556 69.66(8)
O23 Ca O11 6_556 2_556 87.80(8)
O11 Ca O11 1_554 2_556 140.93(11)
O21 Ca O12 4 2 81.93(8)
O21 Ca O12 3_455 2 65.72(7)
O23 Ca O12 5 2 83.03(8)
O23 Ca O12 6_556 2 121.96(7)
O11 Ca O12 1_554 2 54.00(8)
O11 Ca O12 2_556 2 145.50(7)
O21 Ca O12 4 . 65.72(7)
O21 Ca O12 3_455 . 81.93(8)
O23 Ca O12 5 . 121.96(7)
O23 Ca O12 6_556 . 83.03(8)
O11 Ca O12 1_554 . 145.50(7)
O11 Ca O12 2_556 . 54.00(8)
O12 Ca O12 2 . 138.61(10)
O12 Mn O22 7_556 . 104.67(10)
O12 Mn O23 7_556 6_556 108.27(10)
O22 Mn O23 . 6_556 84.73(9)
O12 Mn O11 7_556 1_554 161.07(9)
O22 Mn O11 . 1_554 92.66(9)
O23 Mn O11 6_556 1_554 80.46(9)
O12 Mn O24 7_556 6 87.98(10)
O22 Mn O24 . 6 99.38(10)
O23 Mn O24 6_556 6 161.79(9)
O11 Mn O24 1_554 6 81.62(9)
O12 Mn O24 7_556 4 80.11(9)
O22 Mn O24 . 4 174.29(9)
O23 Mn O24 6_556 4 90.82(8)
O11 Mn O24 1_554 4 83.06(8)
O24 Mn O24 6 4 83.79(9)
O12 P1 O12 2_556 . 105.48(19)
O12 P1 O11 2_556 . 106.63(13)
O12 P1 O11 . . 114.95(12)
O12 P1 O11 2_556 2_556 114.95(12)
O12 P1 O11 . 2_556 106.63(13)
O11 P1 O11 . 2_556 108.44(18)
O21 P2 O22 . . 111.53(14)
O21 P2 O23 . . 110.66(13)
O22 P2 O23 . . 107.57(13)
O21 P2 O24 . . 109.17(13)
O22 P2 O24 . . 109.76(14)
O23 P2 O24 . . 108.08(13)

loop_
_geom_bond_atom_site_label_1
_geom_bond_atom_site_label_2
_geom_bond_site_symmetry_2
_geom_bond_distance
Na1 O21 6 2.315(2)
Na1 O21 2_655 2.315(2)
Na1 O12 8 2.357(2)
Na1 O12 4_545 2.357(2)
Na1 O21 5_655 2.591(2)
Na1 O21 . 2.591(2)
Na2 O22 2 2.477(3)
Na2 O22 1_556 2.477(3)
Na2 O22 5_556 2.645(3)
Na2 O22 6_556 2.645(3)
Na2 O11 2_556 2.667(3)
Na2 O11 . 2.667(3)
Ca O21 4 2.336(2)
Ca O21 3_455 2.336(2)
Ca O23 5 2.351(2)
Ca O23 6_556 2.351(2)
Ca O11 1_554 2.355(3)
Ca O11 2_556 2.355(3)
Ca O12 2 2.951(3)
Ca O12 . 2.951(3)
Mn O12 7_556 2.027(2)
Mn O22 . 2.043(3)
Mn O23 6_556 2.080(3)
Mn O11 1_554 2.081(2)
Mn O24 6 2.115(3)
Mn O24 4 2.246(2)
P1 O12 2_556 1.535(2)
P1 O12 . 1.535(2)
P1 O11 . 1.541(2)
P1 O11 2_556 1.541(2)
P2 O21 . 1.521(2)
P2 O22 . 1.537(2)
P2 O23 . 1.546(2)
P2 O24 . 1.547(2)

_cod_database_fobs_code 2241949
